data_7701313
loop_
_publ_author_name
'Matemb Ma Ntep, Tobie J.'
'Reinsch, Helge'
'Liang, Jun'
'Janiak, Christoph'

_publ_section_title
;
 Acetylenedicarboxylate-based cerium(iv) metal-organic framework with fcu
 topology: a potential material for air cleaning from toxic halogen
 vapors.
;
_journal_issue 42
_journal_name_full 'Dalton transactions (Cambridge, England : 2003)'
_journal_page_first 15849
_journal_page_last 15855
_journal_paper_doi 10.1039/c9dt03518d
_journal_volume 48
_journal_year 2019
_chemical_formula_sum 'C66.24 Ce24 O144.64'
_chemical_formula_weight 6472.66
_chemical_name_mineral Ce-HHU-1
_space_group_IT_number 225
_space_group_name_Hall '-F 4 2 3'
_space_group_name_H-M_alt 'F m -3 m'
_symmetry_cell_setting cubic
_symmetry_Int_Tables_number 225
_symmetry_space_group_name_Hall '-F 4 2 3'
_symmetry_space_group_name_H-M 'F m -3 m'
_audit_update_record
;
2019-08-13 deposited with the CCDC.    2019-10-01 downloaded from the CCDC.
;
_cell_angle_alpha 90
_cell_angle_beta 90
_cell_angle_gamma 90
_cell_formula_units_Z 1
_cell_length_a 19.1733(5)
_cell_length_b 19.1733(5)
_cell_length_c 19.1733(5)
_cell_volume 7048.4(3)
_diffrn_ambient_temperature 298
_diffrn_measurement_device_type 'STOE Stadi P Cu Ka1'
_diffrn_radiation_wavelength 1.540598
_cod_data_source_file c9dt03518d2.cif
_cod_data_source_block CeADC
_cod_depositor_comments 'Adding full bibliography for 7701313.cif.'
_cod_original_cell_volume 7048.4(6)
_cod_database_code 7701313

loop_
_symmetry_equiv_pos_as_xyz
'x, y, z '
'-x, -y, z '
'-x, -z, -y '
'-x, -z, y '
'-x, z, -y '
'-x, z, y '
'-x, y, -z '
'-x, y, z '
'-y, -x, -z '
'-y, -x, z '
'-y, -z, -x '
'-y, -z, x '
'-y, z, -x '
'-y, z, x '
'-y, x, -z '
'-y, x, z '
'-z, -x, -y '
'-z, -x, y '
'-z, -y, -x '
'-z, -y, x '
'-z, y, -x '
'-z, y, x '
'-z, x, -y '
'-z, x, y '
'z, -x, -y '
'z, -x, y '
'z, -y, -x '
'z, -y, x '
'z, y, -x '
'z, y, x '
'z, x, -y '
'z, x, y '
'y, -x, -z '
'y, -x, z '
'y, -z, -x '
'y, -z, x '
'y, z, -x '
'y, z, x '
'y, x, -z '
'y, x, z '
'x, -y, -z '
'x, -y, z '
'x, -z, -y '
'x, -z, y '
'x, z, -y '
'x, z, y '
'x, y, -z '
'-x, -y, -z '
'x+1/2, y+1/2, z '
'-x+1/2, -y+1/2, z '
'-x+1/2, -z+1/2, -y '
'-x+1/2, -z+1/2, y '
'-x+1/2, z+1/2, -y '
'-x+1/2, z+1/2, y '
'-x+1/2, y+1/2, -z '
'-x+1/2, y+1/2, z '
'-y+1/2, -x+1/2, -z '
'-y+1/2, -x+1/2, z '
'-y+1/2, -z+1/2, -x '
'-y+1/2, -z+1/2, x '
'-y+1/2, z+1/2, -x '
'-y+1/2, z+1/2, x '
'-y+1/2, x+1/2, -z '
'-y+1/2, x+1/2, z '
'-z+1/2, -x+1/2, -y '
'-z+1/2, -x+1/2, y '
'-z+1/2, -y+1/2, -x '
'-z+1/2, -y+1/2, x '
'-z+1/2, y+1/2, -x '
'-z+1/2, y+1/2, x '
'-z+1/2, x+1/2, -y '
'-z+1/2, x+1/2, y '
'z+1/2, -x+1/2, -y '
'z+1/2, -x+1/2, y '
'z+1/2, -y+1/2, -x '
'z+1/2, -y+1/2, x '
'z+1/2, y+1/2, -x '
'z+1/2, y+1/2, x '
'z+1/2, x+1/2, -y '
'z+1/2, x+1/2, y '
'y+1/2, -x+1/2, -z '
'y+1/2, -x+1/2, z '
'y+1/2, -z+1/2, -x '
'y+1/2, -z+1/2, x '
'y+1/2, z+1/2, -x '
'y+1/2, z+1/2, x '
'y+1/2, x+1/2, -z '
'y+1/2, x+1/2, z '
'x+1/2, -y+1/2, -z '
'x+1/2, -y+1/2, z '
'x+1/2, -z+1/2, -y '
'x+1/2, -z+1/2, y '
'x+1/2, z+1/2, -y '
'x+1/2, z+1/2, y '
'x+1/2, y+1/2, -z '
'-x+1/2, -y+1/2, -z '
'x+1/2, y, z+1/2 '
'-x+1/2, -y, z+1/2 '
'-x+1/2, -z, -y+1/2 '
'-x+1/2, -z, y+1/2 '
'-x+1/2, z, -y+1/2 '
'-x+1/2, z, y+1/2 '
'-x+1/2, y, -z+1/2 '
'-x+1/2, y, z+1/2 '
'-y+1/2, -x, -z+1/2 '
'-y+1/2, -x, z+1/2 '
'-y+1/2, -z, -x+1/2 '
'-y+1/2, -z, x+1/2 '
'-y+1/2, z, -x+1/2 '
'-y+1/2, z, x+1/2 '
'-y+1/2, x, -z+1/2 '
'-y+1/2, x, z+1/2 '
'-z+1/2, -x, -y+1/2 '
'-z+1/2, -x, y+1/2 '
'-z+1/2, -y, -x+1/2 '
'-z+1/2, -y, x+1/2 '
'-z+1/2, y, -x+1/2 '
'-z+1/2, y, x+1/2 '
'-z+1/2, x, -y+1/2 '
'-z+1/2, x, y+1/2 '
'z+1/2, -x, -y+1/2 '
'z+1/2, -x, y+1/2 '
'z+1/2, -y, -x+1/2 '
'z+1/2, -y, x+1/2 '
'z+1/2, y, -x+1/2 '
'z+1/2, y, x+1/2 '
'z+1/2, x, -y+1/2 '
'z+1/2, x, y+1/2 '
'y+1/2, -x, -z+1/2 '
'y+1/2, -x, z+1/2 '
'y+1/2, -z, -x+1/2 '
'y+1/2, -z, x+1/2 '
'y+1/2, z, -x+1/2 '
'y+1/2, z, x+1/2 '
'y+1/2, x, -z+1/2 '
'y+1/2, x, z+1/2 '
'x+1/2, -y, -z+1/2 '
'x+1/2, -y, z+1/2 '
'x+1/2, -z, -y+1/2 '
'x+1/2, -z, y+1/2 '
'x+1/2, z, -y+1/2 '
'x+1/2, z, y+1/2 '
'x+1/2, y, -z+1/2 '
'-x+1/2, -y, -z+1/2 '
'x, y+1/2, z+1/2 '
'-x, -y+1/2, z+1/2 '
'-x, -z+1/2, -y+1/2 '
'-x, -z+1/2, y+1/2 '
'-x, z+1/2, -y+1/2 '
'-x, z+1/2, y+1/2 '
'-x, y+1/2, -z+1/2 '
'-x, y+1/2, z+1/2 '
'-y, -x+1/2, -z+1/2 '
'-y, -x+1/2, z+1/2 '
'-y, -z+1/2, -x+1/2 '
'-y, -z+1/2, x+1/2 '
'-y, z+1/2, -x+1/2 '
'-y, z+1/2, x+1/2 '
'-y, x+1/2, -z+1/2 '
'-y, x+1/2, z+1/2 '
'-z, -x+1/2, -y+1/2 '
'-z, -x+1/2, y+1/2 '
'-z, -y+1/2, -x+1/2 '
'-z, -y+1/2, x+1/2 '
'-z, y+1/2, -x+1/2 '
'-z, y+1/2, x+1/2 '
'-z, x+1/2, -y+1/2 '
'-z, x+1/2, y+1/2 '
'z, -x+1/2, -y+1/2 '
'z, -x+1/2, y+1/2 '
'z, -y+1/2, -x+1/2 '
'z, -y+1/2, x+1/2 '
'z, y+1/2, -x+1/2 '
'z, y+1/2, x+1/2 '
'z, x+1/2, -y+1/2 '
'z, x+1/2, y+1/2 '
'y, -x+1/2, -z+1/2 '
'y, -x+1/2, z+1/2 '
'y, -z+1/2, -x+1/2 '
'y, -z+1/2, x+1/2 '
'y, z+1/2, -x+1/2 '
'y, z+1/2, x+1/2 '
'y, x+1/2, -z+1/2 '
'y, x+1/2, z+1/2 '
'x, -y+1/2, -z+1/2 '
'x, -y+1/2, z+1/2 '
'x, -z+1/2, -y+1/2 '
'x, -z+1/2, y+1/2 '
'x, z+1/2, -y+1/2 '
'x, z+1/2, y+1/2 '
'x, y+1/2, -z+1/2 '
'-x, -y+1/2, -z+1/2 '

loop_
_atom_site_label
_atom_site_type_symbol
_atom_site_symmetry_multiplicity
_atom_site_fract_x
_atom_site_fract_y
_atom_site_fract_z
_atom_site_occupancy
_atom_site_B_iso_or_equiv
Ce1 Ce 24 -0.36381(19) 0.5 0 1 2.53(11)
O1 O 32 -0.4260(9) 0.4260(9) -0.0740(9) 1 2.53(11)
O2 O 96 -0.3108(8) 0.3938(9) 0 1 2.53(11)
C1 C 48 -0.331(2) 0.331(2) 0 0.69(4) 2.53(11)
C2 C 48 -0.2740(18) 0.2740(18) 0 0.69(4) 2.53(11)
G1 O 32 -0.019(3) 0.481(3) 0.019(3) 0.23(2) 1(4)
G2 O 32 -0.345(2) 0.345(2) -0.155(2) 0.29(5) 1(4)
